data_4088965
loop_
_publ_author_name
'Brown, Loren C.'
'Ressegue, Emily'
'Merola, Joseph S.'

_publ_section_title
;
 Rapid Access to Derivatized, Dimeric, Ring-Substituted
 Dichloro(cyclopentadienyl)rhodium(III) and Iridium(III) Complexes
;
_journal_issue 24
_journal_name_full Organometallics
_journal_page_first 4014
_journal_paper_doi 10.1021/acs.organomet.6b00580
_journal_volume 35
_journal_year 2016
_chemical_formula_moiety 'C24 H38 Cl4 Rh2'
_chemical_formula_sum 'C24 H38 Cl4 Rh2'
_chemical_formula_weight 674.16
_space_group_crystal_system monoclinic
_space_group_IT_number 14
_space_group_name_Hall '-P 2ybc'
_space_group_name_H-M_alt 'P 1 21/c 1'
_atom_sites_solution_hydrogens geom
_atom_sites_solution_primary direct
_audit_creation_date 2016-05-11
_audit_creation_method
;
Olex2 1.2
(compiled 2016.02.19 svn.r3266 for OlexSys, GUI svn.r5155)
;
_cell_angle_alpha 90
_cell_angle_beta 103.6785(16)
_cell_angle_gamma 90
_cell_formula_units_Z 2
_cell_length_a 8.82203(14)
_cell_length_b 8.85285(13)
_cell_length_c 17.2213(3)
_cell_measurement_reflns_used 16459
_cell_measurement_temperature 100.00(10)
_cell_measurement_theta_max 32.4010
_cell_measurement_theta_min 4.2910
_cell_volume 1306.84(4)
_computing_cell_refinement
;
CrysAlisPro, Agilent Technologies,
Version 1.171.37.35 (release 13-08-2014 CrysAlis171 .NET)
(compiled Aug 13 2014,18:06:01)
;
_computing_data_collection
;
CrysAlisPro, Agilent Technologies,
Version 1.171.37.35 (release 13-08-2014 CrysAlis171 .NET)
(compiled Aug 13 2014,18:06:01)
;
_computing_data_reduction
;
CrysAlisPro, Agilent Technologies,
Version 1.171.37.35 (release 13-08-2014 CrysAlis171 .NET)
(compiled Aug 13 2014,18:06:01)
;
_computing_molecular_graphics 'Olex2 (Dolomanov et al., 2009)'
_computing_publication_material 'Olex2 (Dolomanov et al., 2009)'
_computing_structure_refinement 'ShelXL (Sheldrick, 2015)'
_computing_structure_solution 'ShelXS (Sheldrick, 2008)'
_diffrn_ambient_environment N~2~
_diffrn_ambient_temperature 100.00(10)
_diffrn_detector 'CCD plate'
_diffrn_detector_area_resol_mean 8.0061
_diffrn_detector_type Eos
_diffrn_measured_fraction_theta_full 0.998
_diffrn_measured_fraction_theta_max 0.958
_diffrn_measurement_details
;
#__ type_ start__ end____ width___ exp.time_
  1 omega  -63.00   43.00   1.0000   12.0000
omega____ theta____ kappa____ phi______ frames
    -      -29.6878   77.0000  -60.0000 106

#__ type_ start__ end____ width___ exp.time_
  2 omega  -25.00    6.00   1.0000   12.0000
omega____ theta____ kappa____ phi______ frames
    -      -29.6878  -82.0000  177.7051 31

#__ type_ start__ end____ width___ exp.time_
  3 omega -100.00   -6.00   1.0000   12.0000
omega____ theta____ kappa____ phi______ frames
    -      -29.6878  -57.0000  150.0000 94

#__ type_ start__ end____ width___ exp.time_
  4 omega -112.00  -32.00   1.0000   12.0000
omega____ theta____ kappa____ phi______ frames
    -      -29.6878  178.0000  -90.0000 80

#__ type_ start__ end____ width___ exp.time_
  5 omega  -93.00   -1.00   1.0000   12.0000
omega____ theta____ kappa____ phi______ frames
    -      -29.6878  131.0000   27.5025 92

#__ type_ start__ end____ width___ exp.time_
  6 omega -105.00   45.00   1.0000   12.0000
omega____ theta____ kappa____ phi______ frames
    -      -29.6878    0.0000  -30.0000 150

#__ type_ start__ end____ width___ exp.time_
  7 omega  -25.00    7.00   1.0000   12.0000
omega____ theta____ kappa____ phi______ frames
    -      -29.6878  -83.0000  -51.5874 32

#__ type_ start__ end____ width___ exp.time_
  8 omega -109.00  -35.00   1.0000   12.0000
omega____ theta____ kappa____ phi______ frames
    -      -29.6878 -178.0000   60.0000 74

#__ type_ start__ end____ width___ exp.time_
  9 omega -102.00    3.00   1.0000   12.0000
omega____ theta____ kappa____ phi______ frames
    -      -29.6878  -77.0000   60.0000 105

#__ type_ start__ end____ width___ exp.time_
 10 omega -100.00   -6.00   1.0000   12.0000
omega____ theta____ kappa____ phi______ frames
    -      -29.6878  -57.0000 -150.0000 94

#__ type_ start__ end____ width___ exp.time_
 11 omega -100.00   -6.00   1.0000   12.0000
omega____ theta____ kappa____ phi______ frames
    -      -29.6878  -57.0000  -90.0000 94

#__ type_ start__ end____ width___ exp.time_
 12 omega -109.00  -78.00   1.0000   12.0000
omega____ theta____ kappa____ phi______ frames
    -      -29.6878 -178.0000  120.0000 31

#__ type_ start__ end____ width___ exp.time_
 13 omega  -53.00   41.00   1.0000   12.0000
omega____ theta____ kappa____ phi______ frames
    -      -29.6878   57.0000  150.0000 94
;
_diffrn_measurement_device 'four-circle diffractometer'
_diffrn_measurement_device_type 'Xcalibur, Eos, Gemini ultra'
_diffrn_measurement_method '\w scans'
_diffrn_orient_matrix_UB_11 -0.0379192000
_diffrn_orient_matrix_UB_12 -0.0709027000
_diffrn_orient_matrix_UB_13 -0.0012250000
_diffrn_orient_matrix_UB_21 0.0671406000
_diffrn_orient_matrix_UB_22 -0.0303562000
_diffrn_orient_matrix_UB_23 0.0264607000
_diffrn_orient_matrix_UB_31 -0.0300738000
_diffrn_orient_matrix_UB_32 0.0216740000
_diffrn_orient_matrix_UB_33 0.0330814000
_diffrn_radiation_monochromator graphite
_diffrn_radiation_probe x-ray
_diffrn_radiation_type MoK\a
_diffrn_radiation_wavelength 0.71073
_diffrn_reflns_av_R_equivalents 0.0455
_diffrn_reflns_av_unetI/netI 0.0292
_diffrn_reflns_Laue_measured_fraction_full 0.998
_diffrn_reflns_Laue_measured_fraction_max 0.958
_diffrn_reflns_limit_h_max 12
_diffrn_reflns_limit_h_min -13
_diffrn_reflns_limit_k_max 13
_diffrn_reflns_limit_k_min -13
_diffrn_reflns_limit_l_max 25
_diffrn_reflns_limit_l_min -25
_diffrn_reflns_number 32780
_diffrn_reflns_point_group_measured_fraction_full 0.998
_diffrn_reflns_point_group_measured_fraction_max 0.958
_diffrn_reflns_theta_full 30.000
_diffrn_reflns_theta_max 32.482
_diffrn_reflns_theta_min 3.715
_diffrn_source 'Enhance (Mo) X-ray Source'
_exptl_absorpt_coefficient_mu 1.682
_exptl_absorpt_correction_T_max 0.876
_exptl_absorpt_correction_T_min 0.689
_exptl_absorpt_correction_type analytical
_exptl_absorpt_process_details
;
CrysAlisPro, Agilent Technologies,
Version 1.171.37.35 (release 13-08-2014 CrysAlis171 .NET)
(compiled Aug 13 2014,18:06:01)
Analytical numeric absorption correction using a multifaceted crystal
			model based on expressions derived by R.C. Clark & J.S. Reid.
(Clark, R. C. & Reid, J. S. (1995). Acta Cryst. A51, 887-897)
Empirical absorption correction using spherical harmonics,
 implemented in SCALE3 ABSPACK scaling algorithm.
;
_exptl_crystal_colour red
_exptl_crystal_colour_primary red
_exptl_crystal_density_diffrn 1.713
_exptl_crystal_description irregular
_exptl_crystal_F_000 680
_exptl_crystal_size_max 0.3153
_exptl_crystal_size_mid 0.241
_exptl_crystal_size_min 0.1227
_refine_diff_density_max 0.588
_refine_diff_density_min -0.492
_refine_diff_density_rms 0.095
_refine_ls_extinction_method none
_refine_ls_goodness_of_fit_ref 1.060
_refine_ls_hydrogen_treatment constr
_refine_ls_matrix_type full
_refine_ls_number_parameters 141
_refine_ls_number_reflns 4532
_refine_ls_number_restraints 0
_refine_ls_restrained_S_all 1.060
_refine_ls_R_factor_all 0.0274
_refine_ls_R_factor_gt 0.0224
_refine_ls_shift/su_max 0.002
_refine_ls_shift/su_mean 0.000
_refine_ls_structure_factor_coef Fsqd
_refine_ls_weighting_details 'w=1/[\s^2^(Fo^2^)+(0.0138P)^2^+0.7113P] where P=(Fo^2^+2Fc^2^)/3'
_refine_ls_weighting_scheme calc
_refine_ls_wR_factor_gt 0.0433
_refine_ls_wR_factor_ref 0.0450
_reflns_Friedel_coverage 0.000
_reflns_number_gt 4119
_reflns_number_total 4532
_reflns_threshold_expression 'I > 2\s(I)'
_cod_data_source_file om6b00580_si_002.cif
_cod_data_source_block 3b_lbx-050abs
_cod_database_code 4088965
_chemical_oxdiff_formula 'C24 H38 Cl4 Rh2'
_chemical_oxdiff_usercomment ERI33
_shelx_space_group_comment
;
The symmetry employed for this shelxl refinement is uniquely defined
by the following loop, which should always be used as a source of
symmetry information in preference to the above space-group names.
They are only intended as comments.
;
_reflns_odcompleteness_completeness 99.61
_reflns_odcompleteness_iscentric 1
_reflns_odcompleteness_theta 26.32
_olex2_refinement_description
;
1. Others
 Fixed Uiso: H6A(0.022) H6B(0.022) H6C(0.022) H7A(0.019) H7B(0.019) H7C(0.019)
 H8A(0.019) H8B(0.019) H8C(0.019) H9A(0.022) H9B(0.022) H9C(0.022) H10A(0.016)
 H10B(0.016) H11A(0.019) H11B(0.019) H12A(0.035) H12B(0.035) H12C(0.035)
 Fixed X: H6A(0.5523) H6B(0.7098) H6C(0.7) H7A(0.4993) H7B(0.5497) H7C(0.4318)
 H8A(0.7221) H8B(0.8073) H8C(0.6225) H9A(1.0487) H9B(1.0643) H9C(0.9426)
 H10A(1.0147) H10B(0.8946) H11A(1.0232) H11B(1.1394) H12A(1.2483) H12B(1.2657)
 H12C(1.1328)
 Fixed Y: H6A(0.5336) H6B(0.5577) H6C(0.4276) H7A(0.9518) H7B(0.8578)
 H7C(0.7853) H8A(1.0087) H8B(1.0784) H8C(1.0531) H9A(0.6979) H9B(0.8648)
 H9C(0.8316) H10A(0.4804) H10B(0.3915) H11A(0.4923) H11B(0.3911) H12A(0.613)
 H12B(0.615) H12C(0.7137)
 Fixed Z: H6A(0.2013) H6B(0.2687) H6C(0.2032) H7A(0.1419) H7B(0.2233)
 H7C(0.1473) H8A(-0.0043) H8B(0.0806) H8C(0.0588) H9A(0.0289) H9B(0.0657) H9C(-
 0.0174) H10A(0.0911) H10B(0.1311) H11A(0.2592) H11B(0.2225) H12A(0.181)
 H12B(0.2756) H12C(0.2184)
;
_shelx_shelxl_version_number 2014/7
_olex2_submission_special_instructions 'No special instructions were received'

loop_
_space_group_symop_operation_xyz
'x, y, z'
'-x, y+1/2, -z+1/2'
'-x, -y, -z'
'x, -y-1/2, z-1/2'

loop_
_atom_site_label
_atom_site_type_symbol
_atom_site_fract_x
_atom_site_fract_y
_atom_site_fract_z
_atom_site_U_iso_or_equiv
_atom_site_adp_type
_atom_site_occupancy
_atom_site_site_symmetry_order
_atom_site_calc_flag
_atom_site_refinement_flags_posn
C1 C 0.72314(17) 0.63861(17) 0.15942(8) 0.0100(3) Uani 1 1 d .
C2 C 0.65786(17) 0.78610(17) 0.13746(8) 0.0089(3) Uani 1 1 d .
C3 C 0.74556(17) 0.85741(16) 0.08729(9) 0.0091(3) Uani 1 1 d .
C4 C 0.86888(17) 0.75468(17) 0.07919(8) 0.0091(3) Uani 1 1 d .
C5 C 0.85545(17) 0.62026(17) 0.12435(9) 0.0098(3) Uani 1 1 d .
C6 C 0.66642(19) 0.53001(18) 0.21276(9) 0.0149(3) Uani 1 1 d .
H6A H 0.5523 0.5336 0.2013 0.022 Uiso 1 1 calc GR
H6B H 0.7098 0.5577 0.2687 0.022 Uiso 1 1 calc GR
H6C H 0.7000 0.4276 0.2032 0.022 Uiso 1 1 calc GR
C7 C 0.52310(18) 0.85083(18) 0.16482(9) 0.0128(3) Uani 1 1 d .
H7A H 0.4993 0.9518 0.1419 0.019 Uiso 1 1 calc GR
H7B H 0.5497 0.8578 0.2233 0.019 Uiso 1 1 calc GR
H7C H 0.4318 0.7853 0.1473 0.019 Uiso 1 1 calc GR
C8 C 0.72238(19) 1.01279(17) 0.05263(9) 0.0130(3) Uani 1 1 d .
H8A H 0.7221 1.0087 -0.0043 0.019 Uiso 1 1 calc GR
H8B H 0.8073 1.0784 0.0806 0.019 Uiso 1 1 calc GR
H8C H 0.6225 1.0531 0.0588 0.019 Uiso 1 1 calc GR
C9 C 0.99168(18) 0.79029(19) 0.03533(9) 0.0146(3) Uani 1 1 d .
H9A H 1.0487 0.6979 0.0289 0.022 Uiso 1 1 calc GR
H9B H 1.0643 0.8648 0.0657 0.022 Uiso 1 1 calc GR
H9C H 0.9426 0.8316 -0.0174 0.022 Uiso 1 1 calc GR
C10 C 0.95920(18) 0.48380(18) 0.13470(9) 0.0132(3) Uani 1 1 d .
H10A H 1.0147 0.4804 0.0911 0.016 Uiso 1 1 calc R
H10B H 0.8946 0.3915 0.1311 0.016 Uiso 1 1 calc R
C11 C 1.07919(19) 0.48655(19) 0.21578(10) 0.0160(3) Uani 1 1 d .
H11A H 1.0232 0.4923 0.2592 0.019 Uiso 1 1 calc R
H11B H 1.1394 0.3911 0.2225 0.019 Uiso 1 1 calc R
C12 C 1.1914(2) 0.6188(2) 0.22337(11) 0.0230(4) Uani 1 1 d .
H12A H 1.2483 0.6130 0.1810 0.035 Uiso 1 1 calc GR
H12B H 1.2657 0.6150 0.2756 0.035 Uiso 1 1 calc GR
H12C H 1.1328 0.7137 0.2184 0.035 Uiso 1 1 calc GR
Cl1 Cl 0.62639(5) 0.73344(5) -0.10374(2) 0.01632(8) Uani 1 1 d .
Cl2 Cl 0.36386(4) 0.61451(4) 0.00861(2) 0.01108(7) Uani 1 1 d .
Rh1 Rh 0.64749(2) 0.65162(2) 0.03185(2) 0.00683(3) Uani 1 1 d .

loop_
_atom_site_aniso_label
_atom_site_aniso_U_11
_atom_site_aniso_U_22
_atom_site_aniso_U_33
_atom_site_aniso_U_23
_atom_site_aniso_U_13
_atom_site_aniso_U_12
C1 0.0100(6) 0.0118(7) 0.0076(6) -0.0008(5) 0.0009(5) -0.0021(5)
C2 0.0083(6) 0.0105(6) 0.0074(6) -0.0023(5) 0.0013(5) -0.0017(5)
C3 0.0086(6) 0.0083(6) 0.0099(6) -0.0013(5) 0.0013(5) -0.0017(5)
C4 0.0069(6) 0.0108(7) 0.0094(6) -0.0020(5) 0.0014(5) -0.0013(5)
C5 0.0086(6) 0.0114(7) 0.0083(6) -0.0018(5) -0.0004(5) -0.0014(5)
C6 0.0177(8) 0.0156(7) 0.0117(7) 0.0028(6) 0.0039(6) -0.0038(6)
C7 0.0104(7) 0.0153(7) 0.0141(7) -0.0034(6) 0.0055(5) -0.0004(6)
C8 0.0138(7) 0.0093(7) 0.0157(7) 0.0012(6) 0.0032(6) -0.0008(5)
C9 0.0111(7) 0.0176(8) 0.0164(7) 0.0011(6) 0.0056(6) -0.0015(6)
C10 0.0118(7) 0.0120(7) 0.0145(7) 0.0000(6) 0.0003(5) 0.0021(5)
C11 0.0124(7) 0.0164(8) 0.0168(7) 0.0037(6) -0.0017(6) 0.0021(6)
C12 0.0167(8) 0.0217(9) 0.0253(9) 0.0026(7) -0.0058(7) -0.0032(7)
Cl1 0.02248(19) 0.01756(18) 0.00844(15) 0.00190(13) 0.00269(13) -0.00431(15)
Cl2 0.00754(15) 0.00964(15) 0.01538(16) -0.00351(12) 0.00136(12) 0.00063(12)
Rh1 0.00661(5) 0.00733(5) 0.00654(5) -0.00014(4) 0.00155(4) -0.00039(4)

loop_
_atom_type_symbol
_atom_type_description
_atom_type_scat_dispersion_real
_atom_type_scat_dispersion_imag
_atom_type_scat_source
C C 0.0033 0.0016 'International Tables Vol C Tables 4.2.6.8 and 6.1.1.4'
H H 0.0000 0.0000 'International Tables Vol C Tables 4.2.6.8 and 6.1.1.4'
Cl Cl 0.1484 0.1585 'International Tables Vol C Tables 4.2.6.8 and 6.1.1.4'
Rh Rh -1.1178 0.9187 'International Tables Vol C Tables 4.2.6.8 and 6.1.1.4'

loop_
_exptl_crystal_face_index_h
_exptl_crystal_face_index_k
_exptl_crystal_face_index_l
_exptl_crystal_face_perp_dist
_exptl_oxdiff_crystal_face_indexfrac_h
_exptl_oxdiff_crystal_face_indexfrac_k
_exptl_oxdiff_crystal_face_indexfrac_l
_exptl_oxdiff_crystal_face_x
_exptl_oxdiff_crystal_face_y
_exptl_oxdiff_crystal_face_z
3 -3 5 0.1016 3.0007 -3.0001 4.9998 0.0928 0.4248 0.0101
0 0 1 0.1193 0.0000 0.0000 1.0000 -0.0012 0.0265 0.0331
-1 5 -5 0.0460 -1.0006 5.0007 -5.0003 -0.3105 -0.3513 -0.0269
-1 5 3 0.0996 -1.0004 5.0007 3.0000 -0.3203 -0.1396 0.2377
1 4 -5 0.0466 0.9997 4.0007 -5.0007 -0.3154 -0.1866 -0.1088
0 5 -3 0.0574 -0.0004 5.0008 -3.0004 -0.3509 -0.2312 0.0091
5 -3 -1 0.1346 5.0009 -2.9999 -1.0008 0.0243 0.4003 -0.2485
0 -3 -5 0.0950 0.0001 -3.0005 -5.0000 0.2189 -0.0412 -0.2304
-4 -5 3 0.0887 -4.0001 -5.0013 3.0012 0.5026 -0.0373 0.1112
-5 4 -1 0.1120 -5.0010 4.0001 -0.9993 -0.0928 -0.4836 0.2040
0 0 -1 0.1045 -0.0000 -0.0000 -1.0000 0.0012 -0.0265 -0.0331
4 3 -5 0.1041 4.0002 3.0009 -5.0012 -0.3583 0.0451 -0.2207
0 3 5 0.1216 -0.0001 3.0005 5.0000 -0.2189 0.0412 0.2304
3 5 0 0.1262 3.0000 5.0011 -0.0009 -0.4684 0.0496 0.0181
-2 1 5 0.1983 -2.0002 0.9999 5.0005 -0.0012 -0.0323 0.2473
-1 -5 3 0.0492 -0.9997 -5.0009 3.0006 0.3888 0.1641 0.0209
1 -5 0 0.0658 1.0005 -5.0007 0.0001 0.3166 0.2190 -0.1385

loop_
_geom_angle_atom_site_label_1
_geom_angle_atom_site_label_2
_geom_angle_atom_site_label_3
_geom_angle
_geom_angle_site_symmetry_1
_geom_angle_site_symmetry_3
C2 C1 C5 107.72(13) . .
C2 C1 C6 124.95(14) . .
C2 C1 Rh1 70.97(8) . .
C5 C1 C6 127.26(14) . .
C5 C1 Rh1 70.36(8) . .
C6 C1 Rh1 126.59(10) . .
C1 C2 C7 124.30(13) . .
C1 C2 Rh1 69.87(8) . .
C3 C2 C1 108.52(13) . .
C3 C2 C7 127.16(14) . .
C3 C2 Rh1 69.92(8) . .
C7 C2 Rh1 126.85(10) . .
C2 C3 C4 107.79(13) . .
C2 C3 C8 127.09(13) . .
C2 C3 Rh1 71.08(8) . .
C4 C3 C8 125.03(13) . .
C4 C3 Rh1 69.93(8) . .
C8 C3 Rh1 127.03(10) . .
C3 C4 C9 124.52(14) . .
C3 C4 Rh1 70.45(8) . .
C5 C4 C3 107.86(13) . .
C5 C4 C9 127.52(14) . .
C5 C4 Rh1 70.66(8) . .
C9 C4 Rh1 127.19(10) . .
C1 C5 C10 124.84(14) . .
C1 C5 Rh1 70.25(8) . .
C4 C5 C1 108.08(13) . .
C4 C5 C10 127.08(14) . .
C4 C5 Rh1 69.97(8) . .
C10 C5 Rh1 125.67(10) . .
C1 C6 H6A 109.5 . .
C1 C6 H6B 109.5 . .
C1 C6 H6C 109.5 . .
H6A C6 H6B 109.5 . .
H6A C6 H6C 109.5 . .
H6B C6 H6C 109.5 . .
C2 C7 H7A 109.5 . .
C2 C7 H7B 109.5 . .
C2 C7 H7C 109.5 . .
H7A C7 H7B 109.5 . .
H7A C7 H7C 109.5 . .
H7B C7 H7C 109.5 . .
C3 C8 H8A 109.5 . .
C3 C8 H8B 109.5 . .
C3 C8 H8C 109.5 . .
H8A C8 H8B 109.5 . .
H8A C8 H8C 109.5 . .
H8B C8 H8C 109.5 . .
C4 C9 H9A 109.5 . .
C4 C9 H9B 109.5 . .
C4 C9 H9C 109.5 . .
H9A C9 H9B 109.5 . .
H9A C9 H9C 109.5 . .
H9B C9 H9C 109.5 . .
C5 C10 H10A 109.4 . .
C5 C10 H10B 109.4 . .
C5 C10 C11 111.35(13) . .
H10A C10 H10B 108.0 . .
C11 C10 H10A 109.4 . .
C11 C10 H10B 109.4 . .
C10 C11 H11A 109.1 . .
C10 C11 H11B 109.1 . .
H11A C11 H11B 107.8 . .
C12 C11 C10 112.61(14) . .
C12 C11 H11A 109.1 . .
C12 C11 H11B 109.1 . .
C11 C12 H12A 109.5 . .
C11 C12 H12B 109.5 . .
C11 C12 H12C 109.5 . .
H12A C12 H12B 109.5 . .
H12A C12 H12C 109.5 . .
H12B C12 H12C 109.5 . .
Rh1 Cl2 Rh1 98.405(13) 3_665 .
C1 Rh1 C2 39.16(6) . .
C1 Rh1 C5 39.38(6) . .
C1 Rh1 Cl1 160.68(4) . .
C1 Rh1 Cl2 102.58(4) . .
C1 Rh1 Cl2 102.80(4) . 3_665
C2 Rh1 Cl1 128.99(4) . .
C2 Rh1 Cl2 139.50(4) . 3_665
C2 Rh1 Cl2 92.84(4) . .
C3 Rh1 C1 66.03(6) . .
C3 Rh1 C2 39.00(5) . .
C3 Rh1 C5 66.08(6) . .
C3 Rh1 Cl1 96.13(4) . .
C3 Rh1 Cl2 158.25(4) . 3_665
C3 Rh1 Cl2 118.30(4) . .
C4 Rh1 C1 66.20(6) . .
C4 Rh1 C2 65.78(5) . .
C4 Rh1 C3 39.63(5) . .
C4 Rh1 C5 39.37(6) . .
C4 Rh1 Cl1 95.49(4) . .
C4 Rh1 Cl2 157.27(4) . .
C4 Rh1 Cl2 119.42(4) . 3_665
C5 Rh1 C2 65.60(6) . .
C5 Rh1 Cl1 127.97(4) . .
C5 Rh1 Cl2 93.27(4) . 3_665
C5 Rh1 Cl2 139.64(4) . .
Cl1 Rh1 Cl2 91.425(13) . 3_665
Cl1 Rh1 Cl2 92.288(14) . .
Cl2 Rh1 Cl2 81.595(13) 3_665 .

loop_
_geom_bond_atom_site_label_1
_geom_bond_atom_site_label_2
_geom_bond_distance
_geom_bond_site_symmetry_2
C1 C2 1.441(2) .
C1 C5 1.445(2) .
C1 C6 1.495(2) .
C1 Rh1 2.1429(14) .
C2 C3 1.435(2) .
C2 C7 1.493(2) .
C2 Rh1 2.1575(14) .
C3 C4 1.450(2) .
C3 C8 1.494(2) .
C3 Rh1 2.1420(14) .
C4 C5 1.442(2) .
C4 C9 1.494(2) .
C4 Rh1 2.1351(14) .
C5 C10 1.501(2) .
C5 Rh1 2.1443(14) .
C6 H6A 0.9800 .
C6 H6B 0.9800 .
C6 H6C 0.9800 .
C7 H7A 0.9800 .
C7 H7B 0.9800 .
C7 H7C 0.9800 .
C8 H8A 0.9800 .
C8 H8B 0.9800 .
C8 H8C 0.9800 .
C9 H9A 0.9800 .
C9 H9B 0.9800 .
C9 H9C 0.9800 .
C10 H10A 0.9900 .
C10 H10B 0.9900 .
C10 C11 1.540(2) .
C11 H11A 0.9900 .
C11 H11B 0.9900 .
C11 C12 1.519(2) .
C12 H12A 0.9800 .
C12 H12B 0.9800 .
C12 H12C 0.9800 .
Cl1 Rh1 2.4096(4) .
Cl2 Rh1 2.4608(4) .
Cl2 Rh1 2.4522(4) 3_665
Rh1 Cl2 2.4521(4) 3_665

loop_
_geom_torsion_atom_site_label_1
_geom_torsion_atom_site_label_2
_geom_torsion_atom_site_label_3
_geom_torsion_atom_site_label_4
_geom_torsion
C1 C2 C3 C4 -1.18(16)
C1 C2 C3 C8 -177.97(14)
C1 C2 C3 Rh1 59.41(10)
C1 C5 C10 C11 -79.54(18)
C2 C1 C5 C4 -1.48(16)
C2 C1 C5 C10 178.19(13)
C2 C1 C5 Rh1 -61.48(10)
C2 C3 C4 C5 0.25(16)
C2 C3 C4 C9 -176.38(14)
C2 C3 C4 Rh1 61.33(10)
C3 C4 C5 C1 0.76(16)
C3 C4 C5 C10 -178.90(13)
C3 C4 C5 Rh1 60.94(10)
C4 C5 C10 C11 100.07(18)
C5 C1 C2 C3 1.65(16)
C5 C1 C2 C7 -177.36(13)
C5 C1 C2 Rh1 61.09(10)
C5 C10 C11 C12 -63.52(19)
C6 C1 C2 C3 178.68(14)
C6 C1 C2 C7 -0.3(2)
C6 C1 C2 Rh1 -121.88(14)
C6 C1 C5 C4 -178.42(14)
C6 C1 C5 C10 1.3(2)
C6 C1 C5 Rh1 121.58(15)
C7 C2 C3 C4 177.80(14)
C7 C2 C3 C8 1.0(2)
C7 C2 C3 Rh1 -121.61(15)
C8 C3 C4 C5 177.13(13)
C8 C3 C4 C9 0.5(2)
C8 C3 C4 Rh1 -121.79(14)
C9 C4 C5 C1 177.26(14)
C9 C4 C5 C10 -2.4(2)
C9 C4 C5 Rh1 -122.56(15)
Rh1 C1 C2 C3 -59.44(10)
Rh1 C1 C2 C7 121.55(14)
Rh1 C1 C5 C4 60.00(10)
Rh1 C1 C5 C10 -120.33(14)
Rh1 C2 C3 C4 -60.59(10)
Rh1 C2 C3 C8 122.61(15)
Rh1 C3 C4 C5 -61.07(10)
Rh1 C3 C4 C9 122.29(14)
Rh1 C4 C5 C1 -60.18(10)
Rh1 C4 C5 C10 120.16(15)
Rh1 C5 C10 C11 -169.13(11)
